data_8100817
loop_
_publ_author_name
'H\"onle, Wolfgang'
'Buresch, Jutta'
'Peters, Karl'
'Chang, Jen-Hui'
'von Schnering, Hans Georg'

_publ_section_title
;
Crystal structure of the catena-pentelides KAs and Na(As~0.5~Sb~0.5~)
;
_journal_issue 4
_journal_name_full 'Zeitschrift f\"ur Kristallographie - New Crystal Structures'
_journal_page_first 483
_journal_page_last 484
_journal_volume 217
_journal_year 2002
_chemical_formula_structural 'Na(As0.5 Sb0.5)'
_chemical_formula_sum 'As0.5 Na Sb0.5'
_chemical_formula_weight 219.66
_space_group_IT_number 14
_symmetry_cell_setting monoclinic
_symmetry_space_group_name_Hall '-P 2ybc'
_symmetry_space_group_name_H-M 'P 1 21/c 1'
_cell_angle_alpha 90.00
_cell_angle_beta 117.05(2)
_cell_angle_gamma 90.00
_cell_formula_units_Z 8
_cell_length_a 6.404(3)
_cell_length_b 6.046(2)
_cell_length_c 11.853(4)
_cell_measurement_temperature 293(2)
_cell_volume 408.7(3)
_diffrn_ambient_temperature 293(2)
_exptl_crystal_density_diffrn 3.932
_cod_original_sg_symbol_H-M 'P 21/c'
_cod_database_code 8100817

loop_
_symmetry_equiv_pos_as_xyz
'x, y, z'
'-x, y+1/2, -z+1/2'
'-x, -y, -z'
'x, -y-1/2, z-1/2'

loop_
_atom_site_label
_atom_site_type_symbol
_atom_site_fract_x
_atom_site_fract_y
_atom_site_fract_z
_atom_site_U_iso_or_equiv
_atom_site_adp_type
_atom_site_occupancy
_atom_site_symmetry_multiplicity
_atom_site_Wyckoff_symbol
_atom_site_calc_flag
_atom_site_refinement_flags
_atom_site_disorder_assembly
_atom_site_disorder_group
Na1 Na 0.2143(11) 0.3957(11) 0.3272(5) 0.0379(20) Uani 1 4 e d . . .
Na2 Na 0.2408(12) 0.6619(11) 0.0331(5) 0.0379(20) Uani 1 4 e d . . .
As1 As 0.3166(2) 0.8928(2) 0.2912(1) 0.0324(5) Uani 0.69(4) 4 e d P . .
Sb1 Sb 0.3166(2) 0.8928(2) 0.2912(1) 0.0324(5) Uani 0.31(4) 4 e d P . .
As2 As 0.3034(2) 0.1588(2) 0.1147(1) 0.0295(4) Uani 0.33(5) 4 e d P . .
Sb2 Sb 0.3034(2) 0.1588(2) 0.1147(1) 0.0295(4) Uani 0.67(5) 4 e d P . .

loop_
_atom_site_aniso_label
_atom_site_aniso_U_11
_atom_site_aniso_U_22
_atom_site_aniso_U_33
_atom_site_aniso_U_23
_atom_site_aniso_U_13
_atom_site_aniso_U_12
Na1 0.039(4) 0.043(4) 0.034(4) -0.008(3) 0.019(3) -0.003(3)
Na2 0.046(4) 0.034(4) 0.034(3) -0.005(3) 0.018(3) -0.001(3)
As1 0.0332(9) 0.0344(8) 0.0353(9) -0.0024(6) 0.0204(7) -0.0011(6)
Sb1 0.0332(9) 0.0344(8) 0.0353(9) -0.0024(6) 0.0204(7) -0.0011(6)
As2 0.0337(7) 0.0283(6) 0.0273(6) -0.0011(5) 0.0145(5) 0.0037(5)
Sb2 0.0337(7) 0.0283(6) 0.0273(6) -0.0011(5) 0.0145(5) 0.0037(5)

loop_
_geom_bond_atom_site_label_1
_geom_bond_atom_site_label_2
_geom_bond_distance
_geom_bond_site_symmetry_2
_geom_bond_publ_flag
Na1 Sb1 3.031(1) 2_545 ?
Na1 As1 3.031(1) 2_545 ?
Na1 As1 3.146(7) . ?
Na1 Sb1 3.146(7) . ?
Na1 As2 3.167(8) . ?
Na1 Sb2 3.167(8) . ?
Na1 Sb1 3.180(7) 1_545 ?
Na1 As1 3.180(7) 1_545 ?
Na1 Sb2 3.206(7) 4_566 ?
Na1 As2 3.206(7) 4_566 ?
Na1 Sb2 3.257(7) 2_655 ?
Na1 As2 3.257(7) 2_655 ?
Na2 Sb1 3.107(6) 2_645 ?
Na2 As1 3.107(6) 2_645 ?
Na2 Sb2 3.126(7) 1_565 ?
Na2 As2 3.126(7) 1_565 ?
Na2 Sb1 3.135(8) 4_575 ?
Na2 As1 3.135(8) 4_575 ?
Na2 As2 3.162(7) . ?
Na2 Sb2 3.162(7) . ?
Na2 Sb1 3.193(7) . ?
Na2 As1 3.193(7) . ?
Na2 Sb2 3.292(7) 3_565 ?
Na2 As2 3.292(7) 3_565 ?
As1 Sb2 2.588(2) 2_655 ?
As1 As2 2.588(2) 2_655 ?
As1 Sb2 2.610(2) 1_565 ?
As1 As2 2.610(2) 1_565 ?
As1 Na1 3.031(6) 2 ?
As1 Na2 3.107(6) 2_655 ?
As1 Na2 3.135(8) 4_576 ?
As1 Na1 3.180(7) 1_565 ?
Sb1 Sb2 2.588(2) 2_655 ?
Sb1 As2 2.588(2) 2_655 ?
Sb1 Sb2 2.610(2) 1_565 ?
Sb1 As2 2.610(2) 1_565 ?
Sb1 Na1 3.031(6) 2 ?
Sb1 Na2 3.107(6) 2_655 ?
Sb1 Na2 3.135(8) 4_576 ?
Sb1 Na1 3.180(7) 1_565 ?
As2 Sb1 2.588(2) 2_645 ?
As2 As1 2.588(2) 2_645 ?
As2 Sb1 2.610(2) 1_545 ?
As2 As1 2.610(2) 1_545 ?
As2 Na2 3.126(7) 1_545 ?
As2 Na1 3.206(7) 4_565 ?
As2 Na1 3.257(7) 2_645 ?
As2 Na2 3.292(7) 3_565 ?
Sb2 Sb1 2.588(2) 2_645 ?
Sb2 As1 2.588(2) 2_645 ?
Sb2 Sb1 2.610(2) 1_545 ?
Sb2 As1 2.610(2) 1_545 ?
Sb2 Na2 3.126(7) 1_545 ?
Sb2 Na1 3.206(7) 4_565 ?
Sb2 Na1 3.257(7) 2_645 ?
Sb2 Na2 3.292(7) 3_565 ?
